data_4340136
loop_
_publ_author_name
'Poulten, Rebecca C.'
'L\'opez, Isidoro'
'Llobet, Antoni'
'Mahon, Mary F.'
'Whittlesey, Michael K.'

_publ_section_title
;
 Stereoelectronic effects in C-h bond oxidation reactions of ni(i)
 N-heterocyclic carbene complexes.
;
_journal_issue 14
_journal_name_full 'Inorganic chemistry'
_journal_page_first 7160
_journal_page_last 7169
_journal_paper_doi 10.1021/ic500213h
_journal_volume 53
_journal_year 2014
_chemical_formula_sum 'C44 H54 Br0.4 Cl1.6 N4 Ni2 O2'
_chemical_formula_weight 877.02
_chemical_name_systematic
; 
 ? 
;
_space_group_IT_number 2
_symmetry_cell_setting triclinic
_symmetry_space_group_name_Hall '-P 1'
_symmetry_space_group_name_H-M 'P -1'
_atom_sites_solution_hydrogens geom
_atom_sites_solution_primary direct
_atom_sites_solution_secondary difmap
_audit_creation_method SHELXL-97
_cell_angle_alpha 107.486(1)
_cell_angle_beta 99.498(1)
_cell_angle_gamma 114.349(1)
_cell_formula_units_Z 2
_cell_length_a 12.8530(2)
_cell_length_b 13.4070(2)
_cell_length_c 14.8420(3)
_cell_measurement_reflns_used 37649
_cell_measurement_temperature 150(2)
_cell_measurement_theta_max 27.485
_cell_measurement_theta_min 2.910
_cell_volume 2095.99(7)
_computing_cell_refinement 'HKL Scalepack (Otwinowski & Minor 1997)'
_computing_data_collection 'Collect (Bruker AXS BV 1997-2004)'
_computing_data_reduction 'Denzo & Scalepack (Otwinowski, Minor 1997)'
_computing_molecular_graphics 'ORTEX (P.McArdle 1995)'
_computing_publication_material 'SHELXL-97/2 (Sheldrick 1997)'
_computing_structure_refinement 'SHELXL-97/2 (Sheldrick 1997)'
_computing_structure_solution 'SHELXS-97 (Sheldrick 1990)'
_diffrn_ambient_temperature 150(2)
_diffrn_measured_fraction_theta_full 0.985
_diffrn_measured_fraction_theta_max 0.985
_diffrn_measurement_device_type '95mm CCD camera on \k-goniostat'
_diffrn_measurement_method CCD
_diffrn_radiation_monochromator 'horizonally mounted graphite crystal'
_diffrn_radiation_source 'fine-focus sealed tube'
_diffrn_radiation_type MoK\a
_diffrn_radiation_wavelength 0.71073
_diffrn_reflns_av_R_equivalents 0.0488
_diffrn_reflns_av_sigmaI/netI 0.0488
_diffrn_reflns_limit_h_max 16
_diffrn_reflns_limit_h_min -16
_diffrn_reflns_limit_k_max 17
_diffrn_reflns_limit_k_min -17
_diffrn_reflns_limit_l_max 19
_diffrn_reflns_limit_l_min -19
_diffrn_reflns_number 34804
_diffrn_reflns_theta_full 27.57
_diffrn_reflns_theta_max 27.57
_diffrn_reflns_theta_min 3.66
_exptl_absorpt_coefficient_mu 1.423
_exptl_absorpt_correction_T_max 0.870
_exptl_absorpt_correction_T_min 0.785
_exptl_absorpt_correction_type multi-scan
_exptl_absorpt_process_details
;
multi-scan from symmetry-related measurements 
 Sortav (Blessing 1995)
;
_exptl_crystal_colour purple
_exptl_crystal_density_diffrn 1.390
_exptl_crystal_density_method 'not measured'
_exptl_crystal_description plate
_exptl_crystal_F_000 918
_exptl_crystal_size_max 0.30
_exptl_crystal_size_mid 0.20
_exptl_crystal_size_min 0.05
_refine_diff_density_max 0.428
_refine_diff_density_min -0.639
_refine_diff_density_rms 0.069
_refine_ls_extinction_method none
_refine_ls_goodness_of_fit_ref 1.035
_refine_ls_hydrogen_treatment constr
_refine_ls_matrix_type full
_refine_ls_number_parameters 504
_refine_ls_number_reflns 9558
_refine_ls_number_restraints 0
_refine_ls_restrained_S_all 1.035
_refine_ls_R_factor_all 0.0542
_refine_ls_R_factor_gt 0.0370
_refine_ls_shift/su_max 0.001
_refine_ls_shift/su_mean 0.000
_refine_ls_structure_factor_coef Fsqd
_refine_ls_weighting_details 'calc w=1/[\s^2^(Fo^2^)+(0.0403P)^2^+1.1242P] where P=(Fo^2^+2Fc^2^)/3'
_refine_ls_weighting_scheme calc
_refine_ls_wR_factor_gt 0.0858
_refine_ls_wR_factor_ref 0.0935
_reflns_number_gt 7592
_reflns_number_total 9558
_reflns_threshold_expression >2sigma(I)
_cod_data_source_file ic500213h_si_001.cif
_cod_data_source_block k13mkw24
_cod_depositor_comments
;
The following automatic conversions were performed:

'_symmetry_cell_setting' value 'Triclinic' changed to 'triclinic'
according to
/usr/data/users/saulius/crontab/automatic-downloads/rss-feeds/ACS/lib/dictionaries/cif_core.dic
dictionary named 'cif_core.dic' version 2.4.2 from 2011-04-26.

Automatic conversion script
Id: cif_fix_values 2281 2013-09-26 08:29:07Z andrius 

 Adding full bibliography for 4340134--4340138.cif.
;
_cod_original_cell_volume 2095.99(6)
_cod_original_sg_symbol_H-M P-1
_cod_original_formula_sum 'C44 H54 Br0.40 Cl1.60 N4 Ni2 O2'
_cod_database_code 4340136

loop_
_symmetry_equiv_pos_as_xyz
'x, y, z'
'-x, -y, -z'

loop_
_atom_site_label
_atom_site_type_symbol
_atom_site_fract_x
_atom_site_fract_y
_atom_site_fract_z
_atom_site_U_iso_or_equiv
_atom_site_adp_type
_atom_site_occupancy
_atom_site_symmetry_multiplicity
_atom_site_calc_flag
_atom_site_refinement_flags
_atom_site_disorder_assembly
_atom_site_disorder_group
Br1 Br 0.788(2) -0.0227(17) 0.7065(18) 0.0279(7) Uani 0.20 1 d P A 2
Br2 Br 0.896(2) 0.518(2) 0.706(2) 0.0298(8) Uani 0.20 1 d P A 2
Ni1 Ni 0.82363(2) 0.17213(2) 0.765249(19) 0.02009(8) Uani 1 1 d . . .
Ni2 Ni 0.78544(2) 0.32692(2) 0.678474(19) 0.01997(8) Uani 1 1 d . . .
Cl1 Cl 0.7883(13) -0.0123(10) 0.7075(11) 0.0279(7) Uani 0.80 1 d P A 1
Cl2 Cl 0.8899(13) 0.5193(14) 0.7094(12) 0.0298(8) Uani 0.80 1 d P A 1
O1 O 0.71824(13) 0.16211(13) 0.65090(10) 0.0216(3) Uani 1 1 d . A .
O2 O 0.87161(13) 0.33551(13) 0.80147(11) 0.0221(3) Uani 1 1 d . A .
N1 N 0.86325(16) 0.17980(16) 0.96004(13) 0.0235(4) Uani 1 1 d . . .
N2 N 1.03565(16) 0.25288(17) 0.91780(14) 0.0256(4) Uani 1 1 d . . .
N3 N 0.67294(16) 0.24490(16) 0.47340(13) 0.0228(4) Uani 1 1 d . . .
N4 N 0.57879(16) 0.32014(16) 0.57005(13) 0.0216(4) Uani 1 1 d . . .
C1 C 0.91468(19) 0.20118(18) 0.89137(16) 0.0216(4) Uani 1 1 d . A .
C2 C 0.9320(2) 0.2119(2) 1.06471(17) 0.0299(5) Uani 1 1 d . A .
H2A H 0.8852 0.1506 1.0876 0.036 Uiso 1 1 calc R . .
H2B H 0.9439 0.2902 1.1093 0.036 Uiso 1 1 calc R . .
C3 C 1.0537(2) 0.2191(2) 1.07073(18) 0.0331(5) Uani 1 1 d . . .
H3A H 1.0424 0.1377 1.0370 0.040 Uiso 1 1 calc R A .
H3B H 1.1041 0.2530 1.1417 0.040 Uiso 1 1 calc R . .
C4 C 1.1165(2) 0.2980(2) 1.02059(17) 0.0321(5) Uani 1 1 d . A .
H4A H 1.1368 0.3818 1.0592 0.039 Uiso 1 1 calc R . .
H4B H 1.1928 0.2971 1.0186 0.039 Uiso 1 1 calc R . .
C5 C 0.73224(19) 0.11974(19) 0.93227(15) 0.0233(5) Uani 1 1 d . A .
C6 C 0.6722(2) 0.1862(2) 0.93519(16) 0.0264(5) Uani 1 1 d . . .
C7 C 0.5458(2) 0.1241(2) 0.90797(17) 0.0316(5) Uani 1 1 d . A .
H7 H 0.5031 0.1676 0.9093 0.038 Uiso 1 1 calc R . .
C8 C 0.4810(2) 0.0008(2) 0.87911(16) 0.0320(6) Uani 1 1 d . . .
C9 C 0.5442(2) -0.0607(2) 0.88129(17) 0.0324(6) Uani 1 1 d . A .
H9 H 0.5006 -0.1446 0.8638 0.039 Uiso 1 1 calc R . .
C10 C 0.6706(2) -0.0037(2) 0.90835(16) 0.0284(5) Uani 1 1 d . . .
C11 C 0.7375(2) 0.3196(2) 0.96776(19) 0.0338(5) Uani 1 1 d . A .
H11A H 0.7733 0.3389 0.9178 0.051 Uiso 1 1 calc R . .
H11B H 0.8015 0.3573 1.0325 0.051 Uiso 1 1 calc R . .
H11C H 0.6802 0.3497 0.9743 0.051 Uiso 1 1 calc R . .
C12 C 0.3440(2) -0.0632(3) 0.8470(2) 0.0455(7) Uani 1 1 d . A .
H12A H 0.3104 -0.0835 0.7757 0.068 Uiso 1 1 calc R . .
H12B H 0.3179 -0.0107 0.8863 0.068 Uiso 1 1 calc R . .
H12C H 0.3151 -0.1369 0.8583 0.068 Uiso 1 1 calc R . .
C13 C 0.7369(2) -0.0728(2) 0.91264(19) 0.0361(6) Uani 1 1 d . A .
H13A H 0.6785 -0.1569 0.8945 0.054 Uiso 1 1 calc R . .
H13B H 0.7933 -0.0383 0.9807 0.054 Uiso 1 1 calc R . .
H13C H 0.7821 -0.0682 0.8655 0.054 Uiso 1 1 calc R . .
C14 C 1.09098(19) 0.2877(2) 0.84704(16) 0.0255(5) Uani 1 1 d . A .
C15 C 1.1543(2) 0.2337(2) 0.80587(18) 0.0296(5) Uani 1 1 d . . .
C16 C 1.2072(2) 0.2725(2) 0.73906(19) 0.0344(6) Uani 1 1 d . A .
H16 H 1.2506 0.2367 0.7098 0.041 Uiso 1 1 calc R . .
C17 C 1.1988(2) 0.3614(2) 0.71382(19) 0.0343(6) Uani 1 1 d . . .
C18 C 1.1317(2) 0.4102(2) 0.75415(18) 0.0311(5) Uani 1 1 d . A .
H18 H 1.1227 0.4690 0.7358 0.037 Uiso 1 1 calc R . .
C19 C 1.07727(19) 0.3744(2) 0.82102(17) 0.0261(5) Uani 1 1 d . . .
C20 C 1.1615(3) 0.1333(2) 0.8273(2) 0.0395(6) Uani 1 1 d . A .
H20A H 1.1883 0.0925 0.7776 0.059 Uiso 1 1 calc R . .
H20B H 1.0814 0.0758 0.8239 0.059 Uiso 1 1 calc R . .
H20C H 1.2194 0.1663 0.8944 0.059 Uiso 1 1 calc R . .
C21 C 1.2596(3) 0.4032(3) 0.6429(2) 0.0461(7) Uani 1 1 d . A .
H21A H 1.1985 0.3907 0.5852 0.069 Uiso 1 1 calc R . .
H21B H 1.2999 0.3573 0.6199 0.069 Uiso 1 1 calc R . .
H21C H 1.3196 0.4888 0.6779 0.069 Uiso 1 1 calc R . .
C22 C 0.99627(19) 0.42021(19) 0.85813(16) 0.0250(5) Uani 1 1 d . A .
H22A H 1.0102 0.4350 0.9297 0.030 Uiso 1 1 calc R . .
H22B H 1.0167 0.4973 0.8524 0.030 Uiso 1 1 calc R . .
C23 C 0.67072(19) 0.29866(18) 0.56463(15) 0.0206(4) Uani 1 1 d . A .
C24 C 0.5744(2) 0.1966(2) 0.37903(16) 0.0293(5) Uani 1 1 d . A .
H24A H 0.5147 0.1126 0.3630 0.035 Uiso 1 1 calc R . .
H24B H 0.6078 0.1972 0.3235 0.035 Uiso 1 1 calc R . .
C25 C 0.5134(2) 0.2722(2) 0.38979(17) 0.0289(5) Uani 1 1 d . . .
H25A H 0.4414 0.2350 0.3297 0.035 Uiso 1 1 calc R A .
H25B H 0.5698 0.3533 0.3964 0.035 Uiso 1 1 calc R . .
C26 C 0.4756(2) 0.2811(2) 0.48215(16) 0.0263(5) Uani 1 1 d . A .
H26A H 0.4454 0.3394 0.4954 0.032 Uiso 1 1 calc R . .
H26B H 0.4089 0.2020 0.4703 0.032 Uiso 1 1 calc R . .
C27 C 0.76885(19) 0.2165(2) 0.46612(16) 0.0242(5) Uani 1 1 d . A .
C28 C 0.8534(2) 0.2743(2) 0.42619(17) 0.0283(5) Uani 1 1 d . . .
C29 C 0.9413(2) 0.2398(2) 0.41628(18) 0.0352(6) Uani 1 1 d . A .
H29 H 0.9995 0.2772 0.3882 0.042 Uiso 1 1 calc R . .
C30 C 0.9463(2) 0.1527(2) 0.44626(19) 0.0370(6) Uani 1 1 d . . .
C31 C 0.8622(2) 0.1001(2) 0.48929(17) 0.0320(5) Uani 1 1 d . A .
H31 H 0.8664 0.0424 0.5121 0.038 Uiso 1 1 calc R . .
C32 C 0.7723(2) 0.1307(2) 0.49936(16) 0.0251(5) Uani 1 1 d . . .
C33 C 0.8541(2) 0.3734(2) 0.3977(2) 0.0372(6) Uani 1 1 d . A .
H33A H 0.7902 0.3386 0.3334 0.056 Uiso 1 1 calc R . .
H33B H 0.9329 0.4195 0.3919 0.056 Uiso 1 1 calc R . .
H33C H 0.8395 0.4266 0.4494 0.056 Uiso 1 1 calc R . .
C34 C 1.0421(3) 0.1170(3) 0.4346(2) 0.0525(8) Uani 1 1 d . A .
H34A H 1.0940 0.1370 0.5008 0.079 Uiso 1 1 calc R . .
H34B H 1.0913 0.1605 0.4011 0.079 Uiso 1 1 calc R . .
H34C H 1.0031 0.0304 0.3943 0.079 Uiso 1 1 calc R . .
C35 C 0.6844(2) 0.07907(19) 0.55000(16) 0.0250(5) Uani 1 1 d . A .
H35A H 0.6024 0.0584 0.5116 0.030 Uiso 1 1 calc R . .
H35B H 0.6818 0.0043 0.5504 0.030 Uiso 1 1 calc R . .
C36 C 0.57587(19) 0.38853(19) 0.66484(16) 0.0230(4) Uani 1 1 d . A .
C37 C 0.61345(19) 0.5103(2) 0.68945(17) 0.0261(5) Uani 1 1 d . . .
C38 C 0.5994(2) 0.5738(2) 0.77512(18) 0.0313(5) Uani 1 1 d . A .
H38 H 0.6236 0.6562 0.7926 0.038 Uiso 1 1 calc R . .
C39 C 0.5509(2) 0.5200(2) 0.83620(18) 0.0338(6) Uani 1 1 d . . .
C40 C 0.5169(2) 0.3998(2) 0.81033(17) 0.0292(5) Uani 1 1 d . A .
H40 H 0.4859 0.3630 0.8526 0.035 Uiso 1 1 calc R . .
C41 C 0.52707(19) 0.3313(2) 0.72394(16) 0.0244(5) Uani 1 1 d . . .
C42 C 0.6644(2) 0.5712(2) 0.62463(19) 0.0325(5) Uani 1 1 d . A .
H42A H 0.6927 0.6573 0.6578 0.049 Uiso 1 1 calc R . .
H42B H 0.6014 0.5368 0.5599 0.049 Uiso 1 1 calc R . .
H42C H 0.7324 0.5592 0.6140 0.049 Uiso 1 1 calc R . .
C43 C 0.5311(3) 0.5904(3) 0.9265(2) 0.0526(8) Uani 1 1 d . A .
H43A H 0.4473 0.5453 0.9238 0.079 Uiso 1 1 calc R . .
H43B H 0.5465 0.6682 0.9261 0.079 Uiso 1 1 calc R . .
H43C H 0.5866 0.6033 0.9880 0.079 Uiso 1 1 calc R . .
C44 C 0.4822(2) 0.1992(2) 0.69388(18) 0.0316(5) Uani 1 1 d . A .
H44A H 0.4276 0.1545 0.6243 0.047 Uiso 1 1 calc R . .
H44B H 0.4386 0.1725 0.7377 0.047 Uiso 1 1 calc R . .
H44C H 0.5512 0.1846 0.7001 0.047 Uiso 1 1 calc R . .

loop_
_atom_site_aniso_label
_atom_site_aniso_U_11
_atom_site_aniso_U_22
_atom_site_aniso_U_33
_atom_site_aniso_U_23
_atom_site_aniso_U_13
_atom_site_aniso_U_12
Br1 0.0328(2) 0.0217(17) 0.0234(3) 0.0060(11) 0.0063(2) 0.0117(11)
Br2 0.0256(13) 0.0250(3) 0.0299(11) 0.0080(6) 0.0028(8) 0.0095(7)
Ni1 0.01722(14) 0.02063(14) 0.01669(14) 0.00524(11) 0.00205(11) 0.00734(11)
Ni2 0.01784(14) 0.02070(14) 0.01621(14) 0.00441(11) 0.00189(11) 0.00860(11)
Cl1 0.0328(2) 0.0217(17) 0.0234(3) 0.0060(11) 0.0063(2) 0.0117(11)
Cl2 0.0256(13) 0.0250(3) 0.0299(11) 0.0080(6) 0.0028(8) 0.0095(7)
O1 0.0209(7) 0.0208(7) 0.0151(7) 0.0030(6) 0.0008(6) 0.0082(6)
O2 0.0174(7) 0.0207(7) 0.0186(7) 0.0038(6) -0.0014(6) 0.0068(6)
N1 0.0208(9) 0.0250(9) 0.0183(9) 0.0066(8) 0.0024(7) 0.0089(8)
N2 0.0176(9) 0.0313(10) 0.0222(9) 0.0101(8) 0.0020(7) 0.0093(8)
N3 0.0215(9) 0.0284(10) 0.0160(9) 0.0054(8) 0.0034(7) 0.0138(8)
N4 0.0229(9) 0.0243(9) 0.0164(9) 0.0058(7) 0.0034(7) 0.0134(8)
C1 0.0212(10) 0.0192(10) 0.0210(11) 0.0062(9) 0.0038(9) 0.0098(9)
C2 0.0277(12) 0.0350(13) 0.0192(11) 0.0098(10) 0.0026(9) 0.0114(10)
C3 0.0304(12) 0.0420(14) 0.0233(12) 0.0143(11) 0.0012(10) 0.0168(11)
C4 0.0216(11) 0.0414(14) 0.0238(12) 0.0128(11) 0.0006(9) 0.0103(10)
C5 0.0198(10) 0.0257(11) 0.0161(10) 0.0068(9) 0.0039(8) 0.0059(9)
C6 0.0244(11) 0.0312(12) 0.0181(11) 0.0074(9) 0.0063(9) 0.0110(10)
C7 0.0251(11) 0.0459(14) 0.0197(11) 0.0115(11) 0.0073(9) 0.0153(11)
C8 0.0226(11) 0.0412(14) 0.0167(11) 0.0078(10) 0.0052(9) 0.0055(10)
C9 0.0322(13) 0.0279(12) 0.0181(11) 0.0058(10) 0.0070(10) 0.0013(10)
C10 0.0309(12) 0.0296(12) 0.0165(11) 0.0078(9) 0.0058(9) 0.0095(10)
C11 0.0307(13) 0.0319(13) 0.0350(14) 0.0103(11) 0.0097(11) 0.0149(11)
C12 0.0248(13) 0.0558(17) 0.0286(14) 0.0043(13) 0.0081(11) 0.0056(12)
C13 0.0435(15) 0.0296(13) 0.0321(13) 0.0145(11) 0.0097(12) 0.0150(11)
C14 0.0155(10) 0.0298(12) 0.0223(11) 0.0089(10) 0.0009(9) 0.0068(9)
C15 0.0217(11) 0.0333(13) 0.0298(12) 0.0121(10) 0.0046(10) 0.0121(10)
C16 0.0226(11) 0.0427(14) 0.0362(14) 0.0142(12) 0.0102(11) 0.0157(11)
C17 0.0198(11) 0.0438(14) 0.0339(13) 0.0178(12) 0.0072(10) 0.0101(10)
C18 0.0226(11) 0.0314(12) 0.0343(13) 0.0163(11) 0.0057(10) 0.0083(10)
C19 0.0157(10) 0.0264(11) 0.0249(11) 0.0063(9) 0.0002(9) 0.0058(9)
C20 0.0402(14) 0.0438(15) 0.0419(15) 0.0195(13) 0.0137(12) 0.0257(13)
C21 0.0352(14) 0.0611(19) 0.0495(17) 0.0317(15) 0.0217(13) 0.0211(14)
C22 0.0210(10) 0.0228(11) 0.0213(11) 0.0047(9) -0.0003(9) 0.0079(9)
C23 0.0204(10) 0.0179(10) 0.0196(10) 0.0064(8) 0.0043(8) 0.0077(8)
C24 0.0285(12) 0.0359(13) 0.0171(11) 0.0048(10) 0.0026(9) 0.0164(10)
C25 0.0294(12) 0.0355(13) 0.0203(11) 0.0112(10) 0.0029(9) 0.0167(10)
C26 0.0226(11) 0.0309(12) 0.0222(11) 0.0086(10) 0.0017(9) 0.0141(10)
C27 0.0230(11) 0.0287(11) 0.0163(10) 0.0034(9) 0.0037(9) 0.0137(9)
C28 0.0276(12) 0.0326(12) 0.0213(11) 0.0089(10) 0.0070(9) 0.0139(10)
C29 0.0296(12) 0.0457(15) 0.0283(13) 0.0128(12) 0.0117(11) 0.0177(11)
C30 0.0343(13) 0.0476(15) 0.0298(13) 0.0082(12) 0.0113(11) 0.0257(12)
C31 0.0369(13) 0.0339(13) 0.0258(12) 0.0080(10) 0.0065(11) 0.0223(11)
C32 0.0277(11) 0.0260(11) 0.0150(10) 0.0020(9) 0.0036(9) 0.0132(9)
C33 0.0364(14) 0.0416(14) 0.0367(14) 0.0208(12) 0.0135(12) 0.0180(12)
C34 0.0493(17) 0.071(2) 0.0530(18) 0.0192(16) 0.0235(15) 0.0450(17)
C35 0.0252(11) 0.0214(11) 0.0174(10) 0.0021(9) 0.0004(9) 0.0083(9)
C36 0.0204(10) 0.0274(11) 0.0196(11) 0.0060(9) 0.0042(9) 0.0139(9)
C37 0.0210(11) 0.0286(12) 0.0273(12) 0.0090(10) 0.0048(9) 0.0140(9)
C38 0.0291(12) 0.0257(12) 0.0314(13) 0.0028(10) 0.0061(10) 0.0142(10)
C39 0.0319(13) 0.0338(13) 0.0250(12) 0.0004(10) 0.0078(10) 0.0155(11)
C40 0.0254(11) 0.0344(13) 0.0224(11) 0.0083(10) 0.0084(9) 0.0122(10)
C41 0.0198(10) 0.0275(11) 0.0213(11) 0.0064(9) 0.0027(9) 0.0117(9)
C42 0.0351(13) 0.0300(12) 0.0365(14) 0.0169(11) 0.0092(11) 0.0183(11)
C43 0.064(2) 0.0416(16) 0.0436(17) 0.0035(13) 0.0289(15) 0.0236(15)
C44 0.0339(13) 0.0305(12) 0.0306(13) 0.0135(11) 0.0131(11) 0.0144(11)

loop_
_atom_type_symbol
_atom_type_description
_atom_type_scat_dispersion_real
_atom_type_scat_dispersion_imag
_atom_type_scat_source
C C 0.0033 0.0016 'International Tables Vol C Tables 4.2.6.8 and 6.1.1.4'
H H 0.0000 0.0000 'International Tables Vol C Tables 4.2.6.8 and 6.1.1.4'
Ni Ni 0.3393 1.1124 'International Tables Vol C Tables 4.2.6.8 and 6.1.1.4'
Cl Cl 0.1484 0.1585 'International Tables Vol C Tables 4.2.6.8 and 6.1.1.4'
N N 0.0061 0.0033 'International Tables Vol C Tables 4.2.6.8 and 6.1.1.4'
O O 0.0106 0.0060 'International Tables Vol C Tables 4.2.6.8 and 6.1.1.4'
Br Br -0.2901 2.4595 'International Tables Vol C Tables 4.2.6.8 and 6.1.1.4'

loop_
_geom_angle_atom_site_label_1
_geom_angle_atom_site_label_2
_geom_angle_atom_site_label_3
_geom_angle
C1 Ni1 O2 92.68(8)
C1 Ni1 O1 168.28(8)
O2 Ni1 O1 79.67(6)
C1 Ni1 Cl1 90.5(4)
O2 Ni1 Cl1 170.1(4)
O1 Ni1 Cl1 98.5(4)
C1 Ni1 Br1 89.6(6)
O2 Ni1 Br1 170.3(7)
O1 Ni1 Br1 99.4(6)
Cl1 Ni1 Br1 0.9(10)
C23 Ni2 O1 93.00(8)
C23 Ni2 O2 167.18(8)
O1 Ni2 O2 79.60(6)
C23 Ni2 Cl2 91.5(4)
O1 Ni2 Cl2 171.2(4)
O2 Ni2 Cl2 97.3(4)
C23 Ni2 Br2 91.8(7)
O1 Ni2 Br2 168.6(7)
O2 Ni2 Br2 97.5(7)
Cl2 Ni2 Br2 2.9(11)
C35 O1 Ni2 118.28(12)
C35 O1 Ni1 124.24(13)
Ni2 O1 Ni1 99.48(6)
C22 O2 Ni1 117.15(13)
C22 O2 Ni2 124.63(13)
Ni1 O2 Ni2 99.86(7)
C1 N1 C5 119.36(18)
C1 N1 C2 124.19(18)
C5 N1 C2 116.45(17)
C1 N2 C14 117.69(18)
C1 N2 C4 123.82(19)
C14 N2 C4 117.32(17)
C23 N3 C27 118.54(17)
C23 N3 C24 124.30(18)
C27 N3 C24 116.56(17)
C23 N4 C36 121.30(17)
C23 N4 C26 124.01(18)
C36 N4 C26 114.66(17)
N2 C1 N1 118.23(19)
N2 C1 Ni1 119.88(16)
N1 C1 Ni1 121.70(16)
N1 C2 C3 110.25(19)
N1 C2 H2A 109.6
C3 C2 H2A 109.6
N1 C2 H2B 109.6
C3 C2 H2B 109.6
H2A C2 H2B 108.1
C2 C3 C4 109.3(2)
C2 C3 H3A 109.8
C4 C3 H3A 109.8
C2 C3 H3B 109.8
C4 C3 H3B 109.8
H3A C3 H3B 108.3
N2 C4 C3 109.24(19)
N2 C4 H4A 109.8
C3 C4 H4A 109.8
N2 C4 H4B 109.8
C3 C4 H4B 109.8
H4A C4 H4B 108.3
C6 C5 C10 122.0(2)
C6 C5 N1 119.81(19)
C10 C5 N1 118.1(2)
C5 C6 C7 117.6(2)
C5 C6 C11 122.7(2)
C7 C6 C11 119.7(2)
C8 C7 C6 122.0(2)
C8 C7 H7 119.0
C6 C7 H7 119.0
C9 C8 C7 118.5(2)
C9 C8 C12 121.3(2)
C7 C8 C12 120.2(2)
C8 C9 C10 122.2(2)
C8 C9 H9 118.9
C10 C9 H9 118.9
C9 C10 C5 117.6(2)
C9 C10 C13 120.8(2)
C5 C10 C13 121.6(2)
C6 C11 H11A 109.5
C6 C11 H11B 109.5
H11A C11 H11B 109.5
C6 C11 H11C 109.5
H11A C11 H11C 109.5
H11B C11 H11C 109.5
C8 C12 H12A 109.5
C8 C12 H12B 109.5
H12A C12 H12B 109.5
C8 C12 H12C 109.5
H12A C12 H12C 109.5
H12B C12 H12C 109.5
C10 C13 H13A 109.5
C10 C13 H13B 109.5
H13A C13 H13B 109.5
C10 C13 H13C 109.5
H13A C13 H13C 109.5
H13B C13 H13C 109.5
C15 C14 C19 121.9(2)
C15 C14 N2 120.0(2)
C19 C14 N2 118.1(2)
C14 C15 C16 117.3(2)
C14 C15 C20 122.3(2)
C16 C15 C20 120.3(2)
C17 C16 C15 122.4(2)
C17 C16 H16 118.8
C15 C16 H16 118.8
C18 C17 C16 118.4(2)
C18 C17 C21 120.5(2)
C16 C17 C21 121.1(2)
C17 C18 C19 121.2(2)
C17 C18 H18 119.4
C19 C18 H18 119.4
C18 C19 C14 118.8(2)
C18 C19 C22 120.9(2)
C14 C19 C22 120.1(2)
C15 C20 H20A 109.5
C15 C20 H20B 109.5
H20A C20 H20B 109.5
C15 C20 H20C 109.5
H20A C20 H20C 109.5
H20B C20 H20C 109.5
C17 C21 H21A 109.5
C17 C21 H21B 109.5
H21A C21 H21B 109.5
C17 C21 H21C 109.5
H21A C21 H21C 109.5
H21B C21 H21C 109.5
O2 C22 C19 110.89(17)
O2 C22 H22A 109.5
C19 C22 H22A 109.5
O2 C22 H22B 109.5
C19 C22 H22B 109.5
H22A C22 H22B 108.0
N4 C23 N3 117.78(19)
N4 C23 Ni2 122.22(15)
N3 C23 Ni2 119.71(15)
N3 C24 C25 109.55(18)
N3 C24 H24A 109.8
C25 C24 H24A 109.8
N3 C24 H24B 109.8
C25 C24 H24B 109.8
H24A C24 H24B 108.2
C24 C25 C26 108.68(19)
C24 C25 H25A 110.0
C26 C25 H25A 110.0
C24 C25 H25B 110.0
C26 C25 H25B 110.0
H25A C25 H25B 108.3
N4 C26 C25 110.58(18)
N4 C26 H26A 109.5
C25 C26 H26A 109.5
N4 C26 H26B 109.5
C25 C26 H26B 109.5
H26A C26 H26B 108.1
C28 C27 C32 122.4(2)
C28 C27 N3 119.4(2)
C32 C27 N3 118.18(19)
C27 C28 C29 117.4(2)
C27 C28 C33 121.7(2)
C29 C28 C33 120.8(2)
C30 C29 C28 122.1(2)
C30 C29 H29 119.0
C28 C29 H29 119.0
C29 C30 C31 118.6(2)
C29 C30 C34 121.0(3)
C31 C30 C34 120.4(3)
C32 C31 C30 121.2(2)
C32 C31 H31 119.4
C30 C31 H31 119.4
C31 C32 C27 118.3(2)
C31 C32 C35 121.8(2)
C27 C32 C35 119.8(2)
C28 C33 H33A 109.5
C28 C33 H33B 109.5
H33A C33 H33B 109.5
C28 C33 H33C 109.5
H33A C33 H33C 109.5
H33B C33 H33C 109.5
C30 C34 H34A 109.5
C30 C34 H34B 109.5
H34A C34 H34B 109.5
C30 C34 H34C 109.5
H34A C34 H34C 109.5
H34B C34 H34C 109.5
O1 C35 C32 111.52(17)
O1 C35 H35A 109.3
C32 C35 H35A 109.3
O1 C35 H35B 109.3
C32 C35 H35B 109.3
H35A C35 H35B 108.0
C41 C36 C37 122.1(2)
C41 C36 N4 120.18(19)
C37 C36 N4 117.45(19)
C38 C37 C36 117.9(2)
C38 C37 C42 120.1(2)
C36 C37 C42 121.9(2)
C37 C38 C39 121.8(2)
C37 C38 H38 119.1
C39 C38 H38 119.1
C40 C39 C38 118.5(2)
C40 C39 C43 121.0(2)
C38 C39 C43 120.4(2)
C39 C40 C41 121.9(2)
C39 C40 H40 119.0
C41 C40 H40 119.0
C36 C41 C40 117.7(2)
C36 C41 C44 121.3(2)
C40 C41 C44 121.0(2)
C37 C42 H42A 109.5
C37 C42 H42B 109.5
H42A C42 H42B 109.5
C37 C42 H42C 109.5
H42A C42 H42C 109.5
H42B C42 H42C 109.5
C39 C43 H43A 109.5
C39 C43 H43B 109.5
H43A C43 H43B 109.5
C39 C43 H43C 109.5
H43A C43 H43C 109.5
H43B C43 H43C 109.5
C41 C44 H44A 109.5
C41 C44 H44B 109.5
H44A C44 H44B 109.5
C41 C44 H44C 109.5
H44A C44 H44C 109.5
H44B C44 H44C 109.5

loop_
_geom_bond_atom_site_label_1
_geom_bond_atom_site_label_2
_geom_bond_distance
Br1 Ni1 2.30(2)
Br2 Ni2 2.22(3)
Ni1 C1 1.868(2)
Ni1 O2 1.8806(15)
Ni1 O1 1.9204(14)
Ni1 Cl1 2.174(12)
Ni2 C23 1.872(2)
Ni2 O1 1.8873(14)
Ni2 O2 1.9166(14)
Ni2 Cl2 2.212(16)
O1 C35 1.434(2)
O2 C22 1.430(2)
N1 C1 1.342(3)
N1 C5 1.452(3)
N1 C2 1.487(3)
N2 C1 1.341(3)
N2 C14 1.447(3)
N2 C4 1.475(3)
N3 C23 1.341(3)
N3 C27 1.443(3)
N3 C24 1.476(3)
N4 C23 1.336(3)
N4 C36 1.446(3)
N4 C26 1.477(3)
C2 C3 1.513(3)
C2 H2A 0.9900
C2 H2B 0.9900
C3 C4 1.514(3)
C3 H3A 0.9900
C3 H3B 0.9900
C4 H4A 0.9900
C4 H4B 0.9900
C5 C6 1.396(3)
C5 C10 1.402(3)
C6 C7 1.400(3)
C6 C11 1.498(3)
C7 C8 1.390(4)
C7 H7 0.9500
C8 C9 1.379(4)
C8 C12 1.515(3)
C9 C10 1.400(3)
C9 H9 0.9500
C10 C13 1.503(4)
C11 H11A 0.9800
C11 H11B 0.9800
C11 H11C 0.9800
C12 H12A 0.9800
C12 H12B 0.9800
C12 H12C 0.9800
C13 H13A 0.9800
C13 H13B 0.9800
C13 H13C 0.9800
C14 C15 1.394(3)
C14 C19 1.395(3)
C15 C16 1.399(3)
C15 C20 1.508(3)
C16 C17 1.391(4)
C16 H16 0.9500
C17 C18 1.390(4)
C17 C21 1.515(3)
C18 C19 1.394(3)
C18 H18 0.9500
C19 C22 1.510(3)
C20 H20A 0.9800
C20 H20B 0.9800
C20 H20C 0.9800
C21 H21A 0.9800
C21 H21B 0.9800
C21 H21C 0.9800
C22 H22A 0.9900
C22 H22B 0.9900
C24 C25 1.505(3)
C24 H24A 0.9900
C24 H24B 0.9900
C25 C26 1.516(3)
C25 H25A 0.9900
C25 H25B 0.9900
C26 H26A 0.9900
C26 H26B 0.9900
C27 C28 1.388(3)
C27 C32 1.395(3)
C28 C29 1.398(3)
C28 C33 1.509(3)
C29 C30 1.390(4)
C29 H29 0.9500
C30 C31 1.394(4)
C30 C34 1.510(4)
C31 C32 1.392(3)
C31 H31 0.9500
C32 C35 1.506(3)
C33 H33A 0.9800
C33 H33B 0.9800
C33 H33C 0.9800
C34 H34A 0.9800
C34 H34B 0.9800
C34 H34C 0.9800
C35 H35A 0.9900
C35 H35B 0.9900
C36 C41 1.393(3)
C36 C37 1.402(3)
C37 C38 1.388(3)
C37 C42 1.504(3)
C38 C39 1.393(4)
C38 H38 0.9500
C39 C40 1.388(3)
C39 C43 1.519(3)
C40 C41 1.397(3)
C40 H40 0.9500
C41 C44 1.505(3)
C42 H42A 0.9800
C42 H42B 0.9800
C42 H42C 0.9800
C43 H43A 0.9800
C43 H43B 0.9800
C43 H43C 0.9800
C44 H44A 0.9800
C44 H44B 0.9800
C44 H44C 0.9800

loop_
_geom_torsion_atom_site_label_1
_geom_torsion_atom_site_label_2
_geom_torsion_atom_site_label_3
_geom_torsion_atom_site_label_4
_geom_torsion
C23 Ni2 O1 C35 44.17(15)
O2 Ni2 O1 C35 -146.37(15)
Cl2 Ni2 O1 C35 -76(3)
Br2 Ni2 O1 C35 -70(4)
C23 Ni2 O1 Ni1 -178.30(8)
O2 Ni2 O1 Ni1 -8.85(6)
Cl2 Ni2 O1 Ni1 61(3)
Br2 Ni2 O1 Ni1 67(4)
C1 Ni1 O1 C35 -167.1(4)
O2 Ni1 O1 C35 143.02(16)
Cl1 Ni1 O1 C35 -27.1(4)
Br1 Ni1 O1 C35 -27.2(7)
C1 Ni1 O1 Ni2 58.9(4)
O2 Ni1 O1 Ni2 9.02(6)
Cl1 Ni1 O1 Ni2 -161.1(4)
Br1 Ni1 O1 Ni2 -161.2(7)
C1 Ni1 O2 C22 42.55(15)
O1 Ni1 O2 C22 -146.39(15)
Cl1 Ni1 O2 C22 -66(2)
Br1 Ni1 O2 C22 -61(4)
C1 Ni1 O2 Ni2 -179.94(8)
O1 Ni1 O2 Ni2 -8.89(6)
Cl1 Ni1 O2 Ni2 72(2)
Br1 Ni1 O2 Ni2 77(4)
C23 Ni2 O2 C22 -162.4(3)
O1 Ni2 O2 C22 142.12(16)
Cl2 Ni2 O2 C22 -29.6(5)
Br2 Ni2 O2 C22 -26.7(7)
C23 Ni2 O2 Ni1 64.5(4)
O1 Ni2 O2 Ni1 9.05(6)
Cl2 Ni2 O2 Ni1 -162.6(4)
Br2 Ni2 O2 Ni1 -159.8(7)
C14 N2 C1 N1 -173.22(19)
C4 N2 C1 N1 -5.9(3)
C14 N2 C1 Ni1 1.9(3)
C4 N2 C1 Ni1 169.22(17)
C5 N1 C1 N2 -177.64(19)
C2 N1 C1 N2 1.2(3)
C5 N1 C1 Ni1 7.3(3)
C2 N1 C1 Ni1 -173.86(17)
O2 Ni1 C1 N2 -73.56(18)
O1 Ni1 C1 N2 -122.4(4)
Cl1 Ni1 C1 N2 97.0(4)
Br1 Ni1 C1 N2 97.0(7)
O2 Ni1 C1 N1 101.44(18)
O1 Ni1 C1 N1 52.6(5)
Cl1 Ni1 C1 N1 -88.0(4)
Br1 Ni1 C1 N1 -88.0(7)
C1 N1 C2 C3 -24.8(3)
C5 N1 C2 C3 154.1(2)
N1 C2 C3 C4 50.4(3)
C1 N2 C4 C3 33.4(3)
C14 N2 C4 C3 -159.2(2)
C2 C3 C4 N2 -54.2(3)
C1 N1 C5 C6 -84.3(3)
C2 N1 C5 C6 96.7(2)
C1 N1 C5 C10 99.1(2)
C2 N1 C5 C10 -79.9(2)
C10 C5 C6 C7 -3.4(3)
N1 C5 C6 C7 -179.82(19)
C10 C5 C6 C11 175.5(2)
N1 C5 C6 C11 -1.0(3)
C5 C6 C7 C8 0.2(3)
C11 C6 C7 C8 -178.7(2)
C6 C7 C8 C9 2.5(3)
C6 C7 C8 C12 -178.0(2)
C7 C8 C9 C10 -2.1(3)
C12 C8 C9 C10 178.4(2)
C8 C9 C10 C5 -0.9(3)
C8 C9 C10 C13 178.3(2)
C6 C5 C10 C9 3.7(3)
N1 C5 C10 C9 -179.74(19)
C6 C5 C10 C13 -175.5(2)
N1 C5 C10 C13 1.0(3)
C1 N2 C14 C15 -116.4(2)
C4 N2 C14 C15 75.5(3)
C1 N2 C14 C19 62.7(3)
C4 N2 C14 C19 -105.4(2)
C19 C14 C15 C16 1.9(3)
N2 C14 C15 C16 -179.1(2)
C19 C14 C15 C20 -175.2(2)
N2 C14 C15 C20 3.9(3)
C14 C15 C16 C17 0.2(4)
C20 C15 C16 C17 177.4(2)
C15 C16 C17 C18 -2.2(4)
C15 C16 C17 C21 178.6(2)
C16 C17 C18 C19 2.2(4)
C21 C17 C18 C19 -178.7(2)
C17 C18 C19 C14 -0.2(3)
C17 C18 C19 C22 -175.1(2)
C15 C14 C19 C18 -1.9(3)
N2 C14 C19 C18 179.00(19)
C15 C14 C19 C22 173.0(2)
N2 C14 C19 C22 -6.1(3)
Ni1 O2 C22 C19 39.5(2)
Ni2 O2 C22 C19 -86.5(2)
C18 C19 C22 O2 97.3(2)
C14 C19 C22 O2 -77.5(3)
C36 N4 C23 N3 -173.61(19)
C26 N4 C23 N3 4.3(3)
C36 N4 C23 Ni2 12.6(3)
C26 N4 C23 Ni2 -169.54(16)
C27 N3 C23 N4 -177.48(18)
C24 N3 C23 N4 -6.7(3)
C27 N3 C23 Ni2 -3.5(3)
C24 N3 C23 Ni2 167.30(16)
O1 Ni2 C23 N4 104.46(17)
O2 Ni2 C23 N4 50.2(4)
Cl2 Ni2 C23 N4 -83.1(5)
Br2 Ni2 C23 N4 -85.9(7)
O1 Ni2 C23 N3 -69.23(17)
O2 Ni2 C23 N3 -123.5(3)
Cl2 Ni2 C23 N3 103.2(5)
Br2 Ni2 C23 N3 100.4(7)
C23 N3 C24 C25 32.6(3)
C27 N3 C24 C25 -156.41(19)
N3 C24 C25 C26 -53.2(2)
C23 N4 C26 C25 -28.1(3)
C36 N4 C26 C25 149.88(19)
C24 C25 C26 N4 51.6(2)
C23 N3 C27 C28 -114.3(2)
C24 N3 C27 C28 74.2(3)
C23 N3 C27 C32 66.1(3)
C24 N3 C27 C32 -105.4(2)
C32 C27 C28 C29 2.5(3)
N3 C27 C28 C29 -177.1(2)
C32 C27 C28 C33 -175.4(2)
N3 C27 C28 C33 5.0(3)
C27 C28 C29 C30 -1.0(4)
C33 C28 C29 C30 177.0(2)
C28 C29 C30 C31 -1.3(4)
C28 C29 C30 C34 179.9(2)
C29 C30 C31 C32 2.1(4)
C34 C30 C31 C32 -179.1(2)
C30 C31 C32 C27 -0.6(3)
C30 C31 C32 C35 -177.1(2)
C28 C27 C32 C31 -1.8(3)
N3 C27 C32 C31 177.83(19)
C28 C27 C32 C35 174.8(2)
N3 C27 C32 C35 -5.6(3)
Ni2 O1 C35 C32 36.9(2)
Ni1 O1 C35 C32 -89.4(2)
C31 C32 C35 O1 100.6(2)
C27 C32 C35 O1 -75.8(2)
C23 N4 C36 C41 -87.0(3)
C26 N4 C36 C41 95.0(2)
C23 N4 C36 C37 98.6(2)
C26 N4 C36 C37 -79.5(2)
C41 C36 C37 C38 -0.8(3)
N4 C36 C37 C38 173.54(19)
C41 C36 C37 C42 -179.1(2)
N4 C36 C37 C42 -4.8(3)
C36 C37 C38 C39 0.7(3)
C42 C37 C38 C39 179.0(2)
C37 C38 C39 C40 0.6(4)
C37 C38 C39 C43 -177.0(2)
C38 C39 C40 C41 -1.8(4)
C43 C39 C40 C41 175.7(2)
C37 C36 C41 C40 -0.3(3)
N4 C36 C41 C40 -174.51(19)
C37 C36 C41 C44 177.3(2)
N4 C36 C41 C44 3.1(3)
C39 C40 C41 C36 1.6(3)
C39 C40 C41 C44 -176.0(2)
